data_7012756
loop_
_publ_author_name
'del R\'io, Diego'
'Galindo, Agust\'in'
'Vicente, Ram\'on'
'Mealli, Carlo'
'Ienco, Andrea'
'Masi, Dante'

_publ_section_title
;
 Synthesis, molecular structure and properties of oxo-vanadium(iv)
 complexes containing the oxydiacetate ligand
;
_journal_issue 9
_journal_name_full 'Dalton Transactions'
_journal_page_first 1813
_journal_paper_doi 10.1039/b300914a
_journal_year 2003
_chemical_absolute_configuration unk
_chemical_compound_source 'synthesis as described'
_chemical_formula_moiety 'C4 H8 O8 V1'
_chemical_formula_sum 'C4 H8 O8 V'
_chemical_formula_weight 235.04
_chemical_name_systematic
;
?
;
_space_group_IT_number 41
_symmetry_cell_setting orthorhombic
_symmetry_Int_Tables_number 41
_symmetry_space_group_name_Hall 'A 2 -2ab'
_symmetry_space_group_name_H-M 'A b a 2'
_atom_sites_solution_hydrogens geom
_atom_sites_solution_primary direct
_atom_sites_solution_secondary difmap
_audit_creation_date 2002-10-18T12:31:14-00:00
_audit_creation_method 'WinGX routine CIF_UPDATE'
_cell_angle_alpha 90.00
_cell_angle_beta 90.00
_cell_angle_gamma 90.00
_cell_formula_units_Z 4
_cell_length_a 8.919(3)
_cell_length_b 10.889(2)
_cell_length_c 8.593(3)
_cell_measurement_reflns_used 25
_cell_measurement_temperature 293(2)
_cell_measurement_theta_max 16
_cell_measurement_theta_min 8
_cell_measurement_wavelength 0.71073
_cell_volume 834.5(4)
_computing_molecular_graphics 'Ortep-3 for Windows (Farrugia, 1997)'
_computing_publication_material 'WinGX publication routines (Farrugia, 1999)'
_computing_structure_refinement 'SHELXL-97 (Sheldrick, 1997)'
_computing_structure_solution SIR97
_diffrn_ambient_temperature 293(2)
_diffrn_measured_fraction_theta_full 1
_diffrn_measured_fraction_theta_max 1
_diffrn_radiation_monochromator graphite
_diffrn_radiation_probe x-ray
_diffrn_radiation_type MoK\a
_diffrn_radiation_wavelength 0.71069
_diffrn_reflns_av_unetI/netI 0.0141
_diffrn_reflns_limit_h_max 10
_diffrn_reflns_limit_h_min 0
_diffrn_reflns_limit_k_max 12
_diffrn_reflns_limit_k_min 0
_diffrn_reflns_limit_l_max 10
_diffrn_reflns_limit_l_min 0
_diffrn_reflns_number 399
_diffrn_reflns_theta_full 24.95
_diffrn_reflns_theta_max 24.95
_diffrn_reflns_theta_min 3.74
_exptl_absorpt_coefficient_mu 1.204
_exptl_absorpt_correction_type none
_exptl_crystal_colour blue
_exptl_crystal_density_diffrn 1.871
_exptl_crystal_density_method 'not measured'
_exptl_crystal_description prism
_exptl_crystal_F_000 476
_exptl_crystal_size_max 0.18
_exptl_crystal_size_mid 0.12
_exptl_crystal_size_min 0.08
_refine_diff_density_max 0.225
_refine_diff_density_min -0.49
_refine_diff_density_rms 0.089
_refine_ls_abs_structure_details 'Flack H D (1983), Acta Cryst. A39, 876-881'
_refine_ls_abs_structure_Flack -0.01(4)
_refine_ls_extinction_method none
_refine_ls_goodness_of_fit_ref 0.925
_refine_ls_hydrogen_treatment mixed
_refine_ls_matrix_type full
_refine_ls_number_parameters 63
_refine_ls_number_reflns 399
_refine_ls_number_restraints 1
_refine_ls_restrained_S_all 0.923
_refine_ls_R_factor_all 0.0245
_refine_ls_R_factor_gt 0.0237
_refine_ls_shift/su_max 0.015
_refine_ls_shift/su_mean 0.001
_refine_ls_structure_factor_coef Fsqd
_refine_ls_weighting_details 'calc w=1/[\s^2^(Fo^2^)+(0.0662P)^2^+0.1269P] where P=(Fo^2^+2Fc^2^)/3'
_refine_ls_weighting_scheme calc
_refine_ls_wR_factor_gt 0.0652
_refine_ls_wR_factor_ref 0.0662
_reflns_number_gt 388
_reflns_number_total 399
_reflns_threshold_expression >2sigma(I)
_cod_data_source_file b300914a.txt
_cod_data_source_block die1
_cod_original_sg_symbol_Hall 'A 2 -2ac'
_cod_database_code 7012756

loop_
_symmetry_equiv_pos_as_xyz
'x, y, z'
'-x, -y, z'
'-x+1/2, y+1/2, z'
'x+1/2, -y+1/2, z'
'x, y+1/2, z+1/2'
'-x, -y+1/2, z+1/2'
'-x+1/2, y+1, z+1/2'
'x+1/2, -y+1, z+1/2'

loop_
_atom_site_label
_atom_site_type_symbol
_atom_site_fract_x
_atom_site_fract_y
_atom_site_fract_z
_atom_site_U_iso_or_equiv
_atom_site_adp_type
_atom_site_occupancy
_atom_site_symmetry_multiplicity
_atom_site_calc_flag
_atom_site_refinement_flags
_atom_site_disorder_assembly
_atom_site_disorder_group
V1 V 1 0 0.79302(12) 0.0223(3) Uani 1 2 d S . .
O2 O 1 0 1.0463(6) 0.0335(13) Uani 1 2 d S . .
O3 O 1.1235(3) 0.14542(19) 0.8615(3) 0.0294(5) Uani 1 1 d . . .
O4 O 0.8106(2) 0.1050(2) 0.8048(3) 0.0317(5) Uani 1 1 d . . .
O5 O 1 0 0.6084(6) 0.0382(13) Uani 1 2 d S . .
O6 O 1.2162(3) 0.26657(17) 1.0452(4) 0.0327(5) Uani 1 1 d . . .
C1 C 1.1420(3) 0.1757(3) 1.0027(4) 0.0245(6) Uani 1 1 d . . .
C2 C 1.0701(3) 0.0978(3) 1.1266(4) 0.0254(6) Uani 1 1 d . . .
H2A H 1.1451 0.0667 1.1983 0.050(10) Uiso 1 1 calc R . .
H2B H 0.9969 0.145 1.1848 0.050(10) Uiso 1 1 calc R . .
H41 H 0.7961 0.1464 0.8798 0.05 Uiso 1 1 d . . .
H42 H 0.7762 0.1429 0.7199 0.05 Uiso 1 1 d . . .

loop_
_atom_site_aniso_label
_atom_site_aniso_U_11
_atom_site_aniso_U_22
_atom_site_aniso_U_33
_atom_site_aniso_U_23
_atom_site_aniso_U_13
_atom_site_aniso_U_12
V1 0.0323(4) 0.0195(4) 0.0152(4) 0 0 0.0004(2)
O2 0.058(3) 0.028(2) 0.015(3) 0 0 -0.0200(12)
O3 0.0436(13) 0.0233(11) 0.0212(10) -0.0034(9) 0.0050(10) -0.0072(9)
O4 0.0404(11) 0.0308(12) 0.0239(10) 0.0024(10) 0.0028(10) 0.0088(9)
O5 0.053(3) 0.046(3) 0.016(3) 0 0 0.0140(14)
O6 0.0459(11) 0.0247(11) 0.0273(10) -0.0049(12) 0.0059(16) -0.0126(9)
C1 0.0283(12) 0.0214(14) 0.0239(14) -0.0009(12) 0.0024(12) 0.0002(11)
C2 0.0328(14) 0.0214(15) 0.0219(15) -0.0044(13) -0.0002(13) -0.0062(12)

loop_
_atom_type_symbol
_atom_type_description
_atom_type_scat_dispersion_real
_atom_type_scat_dispersion_imag
_atom_type_scat_source
C C 0.0033 0.0016 'International Tables Vol C Tables 4.2.6.8 and 6.1.1.4'
H H 0 0 'International Tables Vol C Tables 4.2.6.8 and 6.1.1.4'
O O 0.0106 0.006 'International Tables Vol C Tables 4.2.6.8 and 6.1.1.4'
V V 0.3005 0.5294 'International Tables Vol C Tables 4.2.6.8 and 6.1.1.4'

loop_
_geom_angle_atom_site_label_1
_geom_angle_atom_site_label_2
_geom_angle_atom_site_label_3
_geom_angle
_geom_angle_site_symmetry_1
_geom_angle_site_symmetry_3
_geom_angle_publ_flag
O5 V1 O3 106.95(9) . . ?
O5 V1 O3 106.95(9) . 2_755 ?
O3 V1 O3 146.09(17) . 2_755 ?
O5 V1 O4 92.84(9) . 2_755 ?
O3 V1 O4 88.46(9) . 2_755 ?
O3 V1 O4 89.88(9) 2_755 2_755 ?
O5 V1 O4 92.84(9) . . ?
O3 V1 O4 89.88(9) . . ?
O3 V1 O4 88.46(9) 2_755 . ?
O4 V1 O4 174.32(17) 2_755 . ?
O5 V1 O2 180.0000(10) . . ?
O3 V1 O2 73.05(8) . . ?
O3 V1 O2 73.05(8) 2_755 . ?
O4 V1 O2 87.16(9) 2_755 . ?
O4 V1 O2 87.16(9) . . ?
C2 O2 C2 121.6(4) . 2_755 ?
C2 O2 V1 119.2(2) . . ?
C2 O2 V1 119.2(2) 2_755 . ?
C1 O3 V1 123.6(2) . . ?
V1 O4 H41 119.4 . . ?
V1 O4 H42 120.2 . . ?
H41 O4 H42 110.1 . . ?
O6 C1 O3 123.8(3) . . ?
O6 C1 C2 117.8(3) . . ?
O3 C1 C2 118.4(2) . . ?
O2 C2 C1 105.5(3) . . ?
O2 C2 H2A 110.6 . . ?
C1 C2 H2A 110.6 . . ?
O2 C2 H2B 110.6 . . ?
C1 C2 H2B 110.6 . . ?
H2A C2 H2B 108.8 . . ?

loop_
_geom_bond_atom_site_label_1
_geom_bond_atom_site_label_2
_geom_bond_distance
_geom_bond_site_symmetry_2
_geom_bond_publ_flag
V1 O5 1.586(5) . ?
V1 O3 2.017(2) . ?
V1 O3 2.017(2) 2_755 ?
V1 O4 2.042(2) 2_755 ?
V1 O4 2.042(2) . ?
V1 O2 2.176(5) . ?
O2 C2 1.414(4) . ?
O2 C2 1.414(4) 2_755 ?
O3 C1 1.268(4) . ?
O4 H41 0.797 . ?
O4 H42 0.8926 . ?
O6 C1 1.246(4) . ?
C1 C2 1.505(4) . ?
C2 H2A 0.97 . ?
C2 H2B 0.97 . ?
